data_4336887
loop_
_publ_author_name
'Trinath Mishra'
'Qisheng Lin'
'John D. Corbett'

_publ_section_title
;
 Gold Network Structures in Rhombohedral and Monoclinic Sr2Au6(Au,T)3 (T =
 Zn, Ga). A Transition via Relaxation
;
_journal_name_full 'Inorganic Chemistry'
_journal_page_first 13623
_journal_page_last 13630
_journal_paper_doi 10.1021/ic402145k
_journal_volume 52
_journal_year 2013
_chemical_formula_sum 'Au6.82 Sr2 Zn2.18'
_chemical_formula_weight 1660.40
_chemical_name_systematic
; 
 ? 
;
_space_group_IT_number 15
_symmetry_cell_setting monoclinic
_symmetry_space_group_name_Hall '-C 2yc'
_symmetry_space_group_name_H-M 'C 1 2/c 1'
_atom_sites_solution_primary direct
_atom_sites_solution_secondary difmap
_audit_creation_method SHELXL-97
_cell_angle_alpha 90.00
_cell_angle_beta 123.450(4)
_cell_angle_gamma 90.00
_cell_formula_units_Z 4
_cell_length_a 14.6833(7)
_cell_length_b 8.4649(4)
_cell_length_c 8.7463(4)
_cell_measurement_reflns_used 9496
_cell_measurement_temperature 293(2)
_cell_measurement_theta_max 29.99
_cell_measurement_theta_min 2.92
_cell_volume 907.04(8)
_computing_structure_refinement 'SHELXL-97 (Sheldrick, 2008)'
_computing_structure_solution 'SHELXS-97 (Sheldrick, 2008)'
_diffrn_ambient_temperature 293(2)
_diffrn_measured_fraction_theta_full 1.000
_diffrn_measured_fraction_theta_max 1.000
_diffrn_measurement_device_type 'bruker Apex2 CCD'
_diffrn_measurement_method w/
_diffrn_radiation_monochromator graphite
_diffrn_radiation_source 'fine-focus sealed tube'
_diffrn_radiation_type MoK\a
_diffrn_radiation_wavelength 0.71073
_diffrn_reflns_av_R_equivalents 0.0849
_diffrn_reflns_av_sigmaI/netI 0.0513
_diffrn_reflns_limit_h_max 20
_diffrn_reflns_limit_h_min -20
_diffrn_reflns_limit_k_max 11
_diffrn_reflns_limit_k_min -11
_diffrn_reflns_limit_l_max 12
_diffrn_reflns_limit_l_min -12
_diffrn_reflns_number 9496
_diffrn_reflns_theta_full 29.99
_diffrn_reflns_theta_max 29.99
_diffrn_reflns_theta_min 2.92
_exptl_absorpt_coefficient_mu 126.985
_exptl_absorpt_correction_T_max 0.7476
_exptl_absorpt_correction_T_min 0.4061
_exptl_absorpt_correction_type empirical
_exptl_absorpt_process_details SADABS
_exptl_crystal_colour grey
_exptl_crystal_density_diffrn 12.159
_exptl_crystal_description irregular
_exptl_crystal_F_000 2720
_exptl_crystal_size_max 0.05
_exptl_crystal_size_mid 0.04
_exptl_crystal_size_min 0.03
_refine_diff_density_max 5.947
_refine_diff_density_min -3.850
_refine_diff_density_rms 0.906
_refine_ls_extinction_coef 0.00042(5)
_refine_ls_extinction_expression Fc^*^=kFc[1+0.001xFc^2^\l^3^/sin(2\q)]^-1/4^
_refine_ls_extinction_method SHELXL
_refine_ls_goodness_of_fit_ref 1.126
_refine_ls_matrix_type full
_refine_ls_number_parameters 54
_refine_ls_number_reflns 1323
_refine_ls_number_restraints 0
_refine_ls_restrained_S_all 1.126
_refine_ls_R_factor_all 0.0554
_refine_ls_R_factor_gt 0.0465
_refine_ls_shift/su_max 0.000
_refine_ls_shift/su_mean 0.000
_refine_ls_structure_factor_coef Fsqd
_refine_ls_weighting_details 'calc w=1/[\s^2^(Fo^2^)+(0.0359P)^2^+196.4147P] where P=(Fo^2^+2Fc^2^)/3'
_refine_ls_weighting_scheme calc
_refine_ls_wR_factor_gt 0.1061
_refine_ls_wR_factor_ref 0.1093
_reflns_number_gt 1135
_reflns_number_total 1323
_reflns_threshold_expression >2sigma(I)
_cod_data_source_file ic402145k_si_003_5.cif
_cod_data_source_block crystal_5_Sr2Au6.82Zn2.18
_cod_original_cell_volume 907.04(7)
_cod_database_code 4336887

loop_
_symmetry_equiv_pos_as_xyz
'x, y, z'
'-x, y, -z+1/2'
'x+1/2, y+1/2, z'
'-x+1/2, y+1/2, -z+1/2'
'-x, -y, -z'
'x, -y, z-1/2'
'-x+1/2, -y+1/2, -z'
'x+1/2, -y+1/2, z-1/2'

loop_
_atom_site_label
_atom_site_type_symbol
_atom_site_fract_x
_atom_site_fract_y
_atom_site_fract_z
_atom_site_U_iso_or_equiv
_atom_site_adp_type
_atom_site_occupancy
_atom_site_symmetry_multiplicity
_atom_site_calc_flag
_atom_site_refinement_flags
Sr Sr 0.15024(16) 0.2429(2) 0.2157(3) 0.0118(4) Uani 1 1 d .
Au5 Au 0.10432(7) 0.87833(10) 0.05029(11) 0.0144(2) Uani 1 1 d .
Au2 Au 0.22011(6) 0.07818(9) 0.95302(11) 0.0118(2) Uani 1 1 d .
Au3 Au 0.07813(7) 0.55398(9) 0.95005(11) 0.0117(2) Uani 1 1 d .
Zn1 Zn 0.09574(19) 0.6570(2) 0.2496(3) 0.0117(8) Uani 0.949(9) 1 d P
Au1 Au 0.09574(19) 0.6570(2) 0.2496(3) 0.0117(8) Uani 0.051(9) 1 d P
Au4 Au 0.0000 0.92756(16) 0.2500 0.0100(5) Uani 0.702(11) 2 d SP
Zn4 Zn 0.0000 0.92756(16) 0.2500 0.0100(5) Uani 0.298(11) 2 d SP

loop_
_atom_site_aniso_label
_atom_site_aniso_U_11
_atom_site_aniso_U_22
_atom_site_aniso_U_33
_atom_site_aniso_U_23
_atom_site_aniso_U_13
_atom_site_aniso_U_12
Sr 0.0140(9) 0.0101(8) 0.0136(9) 0.0012(7) 0.0091(8) 0.0014(7)
Au5 0.0203(4) 0.0104(4) 0.0132(4) 0.0012(3) 0.0097(3) -0.0035(3)
Au2 0.0122(4) 0.0112(4) 0.0132(4) -0.0010(3) 0.0077(3) -0.0012(3)
Au3 0.0156(4) 0.0095(4) 0.0128(4) -0.0003(3) 0.0096(3) 0.0018(3)
Zn1 0.0169(13) 0.0084(11) 0.0115(12) 0.0021(8) 0.0089(10) -0.0002(8)
Au1 0.0169(13) 0.0084(11) 0.0115(12) 0.0021(8) 0.0089(10) -0.0002(8)
Au4 0.0085(7) 0.0095(7) 0.0122(7) 0.000 0.0059(6) 0.000
Zn4 0.0085(7) 0.0095(7) 0.0122(7) 0.000 0.0059(6) 0.000

loop_
_atom_type_symbol
_atom_type_description
_atom_type_scat_dispersion_real
_atom_type_scat_dispersion_imag
_atom_type_scat_source
Zn Zn 0.2839 1.4301 'International Tables Vol C Tables 4.2.6.8 and 6.1.1.4'
Sr Sr -1.5307 3.2498 'International Tables Vol C Tables 4.2.6.8 and 6.1.1.4'
Au Au -2.0133 8.8022 'International Tables Vol C Tables 4.2.6.8 and 6.1.1.4'

loop_
_geom_angle_atom_site_label_1
_geom_angle_atom_site_label_2
_geom_angle_atom_site_label_3
_geom_angle
_geom_angle_site_symmetry_1
_geom_angle_site_symmetry_3
Au5 Sr Au2 92.49(5) 4_545 6
Au5 Sr Au3 92.87(5) 4_545 6_565
Au2 Sr Au3 97.93(5) 6 6_565
Au5 Sr Au3 88.60(5) 4_545 1_554
Au2 Sr Au3 175.76(7) 6 1_554
Au3 Sr Au3 86.11(5) 6_565 1_554
Au5 Sr Au5 175.55(7) 4_545 5_565
Au2 Sr Au5 91.53(5) 6 5_565
Au3 Sr Au5 88.46(5) 6_565 5_565
Au3 Sr Au5 87.26(5) 1_554 5_565
Au5 Sr Au2 85.66(5) 4_545 1_554
Au2 Sr Au2 88.93(5) 6 1_554
Au3 Sr Au2 173.05(7) 6_565 1_554
Au3 Sr Au2 87.06(5) 1_554 1_554
Au5 Sr Au2 92.52(5) 5_565 1_554
Au5 Sr Au3 127.06(6) 4_545 5_566
Au2 Sr Au3 127.31(6) 6 5_566
Au3 Sr Au3 53.17(4) 6_565 5_566
Au3 Sr Au3 54.43(4) 1_554 5_566
Au5 Sr Au3 51.02(4) 5_565 5_566
Au2 Sr Au3 122.95(6) 1_554 5_566
Au5 Sr Au5 119.74(6) 4_545 1_545
Au2 Sr Au5 54.02(4) 6 1_545
Au3 Sr Au5 134.86(6) 6_565 1_545
Au3 Sr Au5 122.00(6) 1_554 1_545
Au5 Sr Au5 61.53(4) 5_565 1_545
Au2 Sr Au5 50.88(3) 1_554 1_545
Au3 Sr Au5 112.29(6) 5_566 1_545
Au5 Sr Au2 53.79(4) 4_545 7_556
Au2 Sr Au2 127.51(6) 6 7_556
Au3 Sr Au2 119.90(6) 6_565 7_556
Au3 Sr Au2 50.47(3) 1_554 7_556
Au5 Sr Au2 121.97(6) 5_565 7_556
Au2 Sr Au2 54.04(4) 1_554 7_556
Au3 Sr Au2 104.90(5) 5_566 7_556
Au5 Sr Au2 104.90(5) 1_545 7_556
Au5 Sr Au5 103.71(5) 4_545 6_566
Au2 Sr Au5 49.78(3) 6 6_566
Au3 Sr Au5 49.55(3) 6_565 6_566
Au3 Sr Au5 133.83(6) 1_554 6_566
Au5 Sr Au5 80.37(5) 5_565 6_566
Au2 Sr Au5 137.39(6) 1_554 6_566
Au3 Sr Au5 84.43(5) 5_566 6_566
Au5 Sr Au5 90.31(5) 1_545 6_566
Au2 Sr Au5 156.98(7) 7_556 6_566
Au5 Sr Zn4 137.57(6) 4_545 1_545
Au2 Sr Zn4 46.34(3) 6 1_545
Au3 Sr Zn4 84.96(5) 6_565 1_545
Au3 Sr Zn4 133.27(6) 1_554 1_545
Au5 Sr Zn4 46.77(3) 5_565 1_545
Au2 Sr Zn4 100.71(5) 1_554 1_545
Au3 Sr Zn4 84.36(5) 5_566 1_545
Au5 Sr Zn4 49.91(3) 1_545 1_545
Au2 Sr Zn4 154.35(6) 7_556 1_545
Au5 Sr Zn4 45.54(3) 6_566 1_545
Au5 Sr Au4 137.57(6) 4_545 1_545
Au2 Sr Au4 46.34(3) 6 1_545
Au3 Sr Au4 84.96(5) 6_565 1_545
Au3 Sr Au4 133.27(6) 1_554 1_545
Au5 Sr Au4 46.77(3) 5_565 1_545
Au2 Sr Au4 100.71(5) 1_554 1_545
Au3 Sr Au4 84.36(5) 5_566 1_545
Au5 Sr Au4 49.91(3) 1_545 1_545
Au2 Sr Au4 154.35(6) 7_556 1_545
Au5 Sr Au4 45.54(3) 6_566 1_545
Zn4 Sr Au4 0.00(3) 1_545 1_545
Zn1 Au5 Zn4 149.73(6) . 5_575
Zn1 Au5 Au4 149.73(6) . 5_575
Zn4 Au5 Au4 0.00(4) 5_575 5_575
Zn1 Au5 Au2 152.25(6) . 1_564
Zn4 Au5 Au2 57.76(2) 5_575 1_564
Au4 Au5 Au2 57.76(2) 5_575 1_564
Zn1 Au5 Au3 57.63(5) . 1_554
Zn4 Au5 Au3 111.98(4) 5_575 1_554
Au4 Au5 Au3 111.98(4) 5_575 1_554
Au2 Au5 Au3 118.97(4) 1_564 1_554
Zn1 Au5 Au4 57.86(6) . .
Zn4 Au5 Au4 106.70(3) 5_575 .
Au4 Au5 Au4 106.70(3) 5_575 .
Au2 Au5 Au4 133.81(4) 1_564 .
Au3 Au5 Au4 107.22(4) 1_554 .
Zn1 Au5 Au2 60.24(5) . 6_565
Zn4 Au5 Au2 135.57(4) 5_575 6_565
Au4 Au5 Au2 135.57(4) 5_575 6_565
Au2 Au5 Au2 103.61(3) 1_564 6_565
Au3 Au5 Au2 112.14(3) 1_554 6_565
Au4 Au5 Au2 54.49(2) . 6_565
Zn1 Au5 Sr 76.64(6) . 4
Zn4 Au5 Sr 131.41(4) 5_575 4
Au4 Au5 Sr 131.41(4) 5_575 4
Au2 Au5 Sr 75.96(4) 1_564 4
Au3 Au5 Sr 76.46(4) 1_554 4
Au4 Au5 Sr 116.32(4) . 4
Au2 Au5 Sr 65.29(4) 6_565 4
Zn1 Au5 Sr 78.13(6) . 5_565
Zn4 Au5 Sr 72.10(4) 5_575 5_565
Au4 Au5 Sr 72.10(4) 5_575 5_565
Au2 Au5 Sr 127.40(4) 1_564 5_565
Au3 Au5 Sr 64.75(4) 1_554 5_565
Au4 Au5 Sr 72.64(4) . 5_565
Au2 Au5 Sr 124.11(4) 6_565 5_565
Sr Au5 Sr 140.81(3) 4 5_565
Zn1 Au5 Sr 116.73(6) . 1_565
Zn4 Au5 Sr 74.45(4) 5_575 1_565
Au4 Au5 Sr 74.45(4) 5_575 1_565
Au2 Au5 Sr 64.22(4) 1_564 1_565
Au3 Au5 Sr 173.56(5) 1_554 1_565
Au4 Au5 Sr 69.73(4) . 1_565
Au2 Au5 Sr 61.42(4) 6_565 1_565
Sr Au5 Sr 99.61(4) 4 1_565
Sr Au5 Sr 118.47(4) 5_565 1_565
Au1 Au2 Zn1 0.00(10) 4_546 4_546
Au1 Au2 Zn4 150.55(6) 4_546 5_566
Zn1 Au2 Zn4 150.55(6) 4_546 5_566
Au1 Au2 Au4 150.55(6) 4_546 5_566
Zn1 Au2 Au4 150.55(6) 4_546 5_566
Zn4 Au2 Au4 0.00(6) 5_566 5_566
Au1 Au2 Au1 112.44(6) 4_546 6_566
Zn1 Au2 Au1 112.44(6) 4_546 6_566
Zn4 Au2 Au1 58.29(6) 5_566 6_566
Au4 Au2 Au1 58.29(6) 5_566 6_566
Au1 Au2 Zn1 112.44(6) 4_546 6_566
Zn1 Au2 Zn1 112.44(6) 4_546 6_566
Zn4 Au2 Zn1 58.29(6) 5_566 6_566
Au4 Au2 Zn1 58.29(6) 5_566 6_566
Au1 Au2 Zn1 0.00(11) 6_566 6_566
Au1 Au2 Au3 57.40(5) 4_546 7_557
Zn1 Au2 Au3 57.40(5) 4_546 7_557
Zn4 Au2 Au3 150.28(4) 5_566 7_557
Au4 Au2 Au3 150.28(4) 5_566 7_557
Au1 Au2 Au3 135.40(6) 6_566 7_557
Zn1 Au2 Au3 135.40(6) 6_566 7_557
Au1 Au2 Au5 108.50(6) 4_546 1_546
Zn1 Au2 Au5 108.50(6) 4_546 1_546
Zn4 Au2 Au5 59.25(3) 5_566 1_546
Au4 Au2 Au5 59.25(3) 5_566 1_546
Au1 Au2 Au5 112.10(6) 6_566 1_546
Zn1 Au2 Au5 112.10(6) 6_566 1_546
Au3 Au2 Au5 112.09(4) 7_557 1_546
Au1 Au2 Au5 138.89(6) 4_546 6_566
Zn1 Au2 Au5 138.89(6) 4_546 6_566
Zn4 Au2 Au5 61.76(2) 5_566 6_566
Au4 Au2 Au5 61.76(2) 5_566 6_566
Au1 Au2 Au5 53.49(5) 6_566 6_566
Zn1 Au2 Au5 53.49(5) 6_566 6_566
Au3 Au2 Au5 103.00(3) 7_557 6_566
Au5 Au2 Au5 112.52(4) 1_546 6_566
Au1 Au2 Au2 59.64(5) 4_546 7_557
Zn1 Au2 Au2 59.64(5) 4_546 7_557
Zn4 Au2 Au2 105.05(5) 5_566 7_557
Au4 Au2 Au2 105.05(5) 5_566 7_557
Au1 Au2 Au2 52.80(5) 6_566 7_557
Zn1 Au2 Au2 52.80(5) 6_566 7_557
Au3 Au2 Au2 101.56(4) 7_557 7_557
Au5 Au2 Au2 128.65(4) 1_546 7_557
Au5 Au2 Au2 95.38(4) 6_566 7_557
Au1 Au2 Sr 130.26(6) 4_546 6_556
Zn1 Au2 Sr 130.26(6) 4_546 6_556
Zn4 Au2 Sr 73.77(5) 5_566 6_556
Au4 Au2 Sr 73.77(5) 5_566 6_556
Au1 Au2 Sr 113.49(6) 6_566 6_556
Zn1 Au2 Sr 113.49(6) 6_566 6_556
Au3 Au2 Sr 76.60(4) 7_557 6_556
Au5 Au2 Sr 70.14(4) 1_546 6_556
Au5 Au2 Sr 64.55(4) 6_566 6_556
Au2 Au2 Sr 158.27(5) 7_557 6_556
Au1 Au2 Sr 75.29(6) 4_546 1_556
Zn1 Au2 Sr 75.29(6) 4_546 1_556
Zn4 Au2 Sr 75.30(4) 5_566 1_556
Au4 Au2 Sr 75.30(4) 5_566 1_556
Au1 Au2 Sr 76.19(6) 6_566 1_556
Zn1 Au2 Sr 76.19(6) 6_566 1_556
Au3 Au2 Sr 129.49(5) 7_557 1_556
Au5 Au2 Sr 64.90(4) 1_546 1_556
Au5 Au2 Sr 125.38(4) 6_566 1_556
Au2 Au2 Sr 63.79(4) 7_557 1_556
Sr Au2 Sr 133.95(6) 6_556 1_556
Au1 Au3 Zn1 0.00(7) 6_566 6_566
Au1 Au3 Au1 154.32(7) 6_566 1_556
Zn1 Au3 Au1 154.32(7) 6_566 1_556
Au1 Au3 Zn1 154.32(7) 6_566 1_556
Zn1 Au3 Zn1 154.32(7) 6_566 1_556
Au1 Au3 Zn1 0.00(9) 1_556 1_556
Au1 Au3 Au1 62.55(9) 6_566 5_566
Zn1 Au3 Au1 62.55(9) 6_566 5_566
Au1 Au3 Au1 112.79(6) 1_556 5_566
Zn1 Au3 Au1 112.79(6) 1_556 5_566
Au1 Au3 Zn1 62.55(9) 6_566 5_566
Zn1 Au3 Zn1 62.55(9) 6_566 5_566
Au1 Au3 Zn1 112.79(6) 1_556 5_566
Zn1 Au3 Zn1 112.79(6) 1_556 5_566
Au1 Au3 Zn1 0.00(11) 5_566 5_566
Au1 Au3 Au2 57.00(6) 6_566 7_557
Zn1 Au3 Au2 57.00(6) 6_566 7_557
Au1 Au3 Au2 108.71(6) 1_556 7_557
Zn1 Au3 Au2 108.71(6) 1_556 7_557
Au1 Au3 Au2 112.29(5) 5_566 7_557
Zn1 Au3 Au2 112.29(5) 5_566 7_557
Au1 Au3 Au5 145.11(6) 6_566 1_556
Zn1 Au3 Au5 145.11(6) 6_566 1_556
Au1 Au3 Au5 56.73(5) 1_556 1_556
Zn1 Au3 Au5 56.73(5) 1_556 1_556
Au1 Au3 Au5 136.90(6) 5_566 1_556
Zn1 Au3 Au5 136.90(6) 5_566 1_556
Au2 Au3 Au5 110.41(4) 7_557 1_556
Au1 Au3 Au3 60.19(5) 6_566 2_556
Zn1 Au3 Au3 60.19(5) 6_566 2_556
Au1 Au3 Au3 140.11(6) 1_556 2_556
Zn1 Au3 Au3 140.11(6) 1_556 2_556
Au1 Au3 Au3 54.07(5) 5_566 2_556
Zn1 Au3 Au3 54.07(5) 5_566 2_556
Au2 Au3 Au3 110.99(4) 7_557 2_556
Au5 Au3 Au3 104.54(2) 1_556 2_556
Au1 Au3 Au3 111.10(6) 6_566 5_567
Zn1 Au3 Au3 111.10(6) 6_566 5_567
Au1 Au3 Au3 59.00(5) 1_556 5_567
Zn1 Au3 Au3 59.00(5) 1_556 5_567
Au1 Au3 Au3 53.78(5) 5_566 5_567
Zn1 Au3 Au3 53.78(5) 5_566 5_567
Au2 Au3 Au3 129.30(5) 7_557 5_567
Au5 Au3 Au3 101.46(4) 1_556 5_567
Au3 Au3 Au3 97.22(5) 2_556 5_567
Au1 Au3 Sr 75.69(6) 6_566 6_566
Zn1 Au3 Sr 75.69(6) 6_566 6_566
Au1 Au3 Sr 124.16(6) 1_556 6_566
Zn1 Au3 Sr 124.16(6) 1_556 6_566
Au1 Au3 Sr 116.34(6) 5_566 6_566
Zn1 Au3 Sr 116.34(6) 5_566 6_566
Au2 Au3 Sr 75.39(4) 7_557 6_566
Au5 Au3 Sr 69.49(4) 1_556 6_566
Au3 Au3 Sr 64.13(4) 2_556 6_566
Au3 Au3 Sr 154.67(5) 5_567 6_566
Au1 Au3 Sr 79.26(6) 6_566 1_556
Zn1 Au3 Sr 79.26(6) 6_566 1_556
Au1 Au3 Sr 75.21(6) 1_556 1_556
Zn1 Au3 Sr 75.21(6) 1_556 1_556
Au1 Au3 Sr 75.93(6) 5_566 1_556
Zn1 Au3 Sr 75.93(6) 5_566 1_556
Au2 Au3 Sr 66.01(4) 7_557 1_556
Au5 Au3 Sr 128.41(4) 1_556 1_556
Au3 Au3 Sr 125.35(4) 2_556 1_556
Au3 Au3 Sr 63.30(4) 5_567 1_556
Sr Au3 Sr 141.07(6) 6_566 1_556
Au2 Zn1 Au5 116.47(9) 4_556 .
Au2 Zn1 Au3 65.59(6) 4_556 6_565
Au5 Zn1 Au3 176.42(10) . 6_565
Au2 Zn1 Au3 112.79(8) 4_556 1_554
Au5 Zn1 Au3 65.65(6) . 1_554
Au3 Zn1 Au3 116.67(8) 6_565 1_554
Au2 Zn1 Au4 118.26(8) 4_556 .
Au5 Zn1 Au4 66.86(5) . .
Au3 Zn1 Au4 109.65(8) 6_565 .
Au3 Zn1 Au4 121.22(8) 1_554 .
Au2 Zn1 Au3 123.21(8) 4_556 5_566
Au5 Zn1 Au3 113.85(8) . 5_566
Au3 Zn1 Au3 65.74(6) 6_565 5_566
Au3 Zn1 Au3 67.21(6) 1_554 5_566
Au4 Zn1 Au3 104.27(8) . 5_566
Au2 Zn1 Au1 119.13(11) 4_556 2
Au5 Zn1 Au1 114.69(9) . 2
Au3 Zn1 Au1 61.98(6) 6_565 2
Au3 Zn1 Au1 116.83(12) 1_554 2
Au4 Zn1 Au1 58.42(5) . 2
Au3 Zn1 Au1 55.47(6) 5_566 2
Au2 Zn1 Zn1 119.13(11) 4_556 2
Au5 Zn1 Zn1 114.69(9) . 2
Au3 Zn1 Zn1 61.98(6) 6_565 2
Au3 Zn1 Zn1 116.83(12) 1_554 2
Au4 Zn1 Zn1 58.42(5) . 2
Au3 Zn1 Zn1 55.47(6) 5_566 2
Au1 Zn1 Zn1 0.00(8) 2 2
Au2 Zn1 Au2 67.56(6) 4_556 6_565
Au5 Zn1 Au2 66.27(5) . 6_565
Au3 Zn1 Au2 112.92(8) 6_565 6_565
Au3 Zn1 Au2 124.41(8) 1_554 6_565
Au4 Zn1 Au2 58.60(5) . 6_565
Au3 Zn1 Au2 162.12(9) 5_566 6_565
Au1 Zn1 Au2 107.40(7) 2 6_565
Zn1 Zn1 Au2 107.40(7) 2 6_565
Au2 Zn1 Sr 71.38(6) 4_556 .
Au5 Zn1 Sr 122.86(8) . .
Au3 Zn1 Sr 60.30(5) 6_565 .
Au3 Zn1 Sr 60.42(5) 1_554 .
Au4 Zn1 Sr 163.36(9) . .
Au3 Zn1 Sr 60.08(5) 5_566 .
Au1 Zn1 Sr 105.34(5) 2 .
Zn1 Zn1 Sr 105.34(5) 2 .
Au2 Zn1 Sr 136.18(8) 6_565 .
Au2 Zn1 Sr 61.05(6) 4_556 4
Au5 Zn1 Sr 59.22(6) . 4
Au3 Zn1 Sr 123.75(8) 6_565 4
Au3 Zn1 Sr 71.57(6) 1_554 4
Au4 Zn1 Sr 109.99(7) . 4
Au3 Zn1 Sr 135.92(8) 5_566 4
Au1 Zn1 Sr 167.78(6) 2 4
Zn1 Zn1 Sr 167.78(6) 2 4
Au2 Zn1 Sr 60.76(5) 6_565 4
Sr Zn1 Sr 86.45(6) . 4
Au1 Au4 Zn1 0.00(9) 2 2
Au1 Au4 Zn1 63.15(10) 2 .
Zn1 Au4 Zn1 63.15(10) 2 .
Au1 Au4 Au2 63.11(5) 2 5_566
Zn1 Au4 Au2 63.11(5) 2 5_566
Zn1 Au4 Au2 114.93(6) . 5_566
Au1 Au4 Au2 114.93(6) 2 6_565
Zn1 Au4 Au2 114.93(6) 2 6_565
Zn1 Au4 Au2 63.11(5) . 6_565
Au2 Au4 Au2 177.93(7) 5_566 6_565
Au1 Au4 Au5 121.75(5) 2 6_576
Zn1 Au4 Au5 121.75(5) 2 6_576
Zn1 Au4 Au5 119.71(5) . 6_576
Au2 Au4 Au5 118.41(4) 5_566 6_576
Au2 Au4 Au5 62.99(3) 6_565 6_576
Au1 Au4 Au5 119.71(5) 2 5_575
Zn1 Au4 Au5 119.71(5) 2 5_575
Zn1 Au4 Au5 121.75(5) . 5_575
Au2 Au4 Au5 62.99(3) 5_566 5_575
Au2 Au4 Au5 118.41(4) 6_565 5_575
Au5 Au4 Au5 106.32(6) 6_576 5_575
Au1 Au4 Au5 109.05(6) 2 .
Zn1 Au4 Au5 109.05(6) 2 .
Zn1 Au4 Au5 55.28(5) . .
Au2 Au4 Au5 115.92(2) 5_566 .
Au2 Au4 Au5 63.75(2) 6_565 .
Au5 Au4 Au5 117.30(3) 6_576 .
Au5 Au4 Au5 73.30(3) 5_575 .
Au1 Au4 Au5 55.28(5) 2 2
Zn1 Au4 Au5 55.28(5) 2 2
Zn1 Au4 Au5 109.05(6) . 2
Au2 Au4 Au5 63.75(2) 5_566 2
Au2 Au4 Au5 115.92(2) 6_565 2
Au5 Au4 Au5 73.30(3) 6_576 2
Au5 Au4 Au5 117.30(3) 5_575 2
Au5 Au4 Au5 163.58(6) . 2
Au1 Au4 Sr 169.22(6) 2 1_565
Zn1 Au4 Sr 169.22(6) 2 1_565
Zn1 Au4 Sr 106.76(6) . 1_565
Au2 Au4 Sr 121.91(5) 5_566 1_565
Au2 Au4 Sr 59.89(4) 6_565 1_565
Au5 Au4 Sr 65.69(4) 6_576 1_565
Au5 Au4 Sr 61.13(4) 5_575 1_565
Au5 Au4 Sr 60.36(4) . 1_565
Au5 Au4 Sr 135.04(5) 2 1_565
Au1 Au4 Sr 106.76(6) 2 2_565
Zn1 Au4 Sr 106.76(6) 2 2_565
Zn1 Au4 Sr 169.21(6) . 2_565
Au2 Au4 Sr 59.89(4) 5_566 2_565
Au2 Au4 Sr 121.91(5) 6_565 2_565
Au5 Au4 Sr 61.13(4) 6_576 2_565
Au5 Au4 Sr 65.69(4) 5_575 2_565
Au5 Au4 Sr 135.04(5) . 2_565
Au5 Au4 Sr 60.36(4) 2 2_565
Sr Au4 Sr 83.55(7) 1_565 2_565

loop_
_geom_bond_atom_site_label_1
_geom_bond_atom_site_label_2
_geom_bond_distance
_geom_bond_site_symmetry_2
Sr Au5 3.219(2) 4_545
Sr Au2 3.225(2) 6
Sr Au3 3.267(2) 6_565
Sr Au3 3.278(2) 1_554
Sr Au5 3.294(2) 5_565
Sr Au2 3.298(2) 1_554
Sr Au3 3.308(2) 5_566
Sr Au5 3.316(2) 1_545
Sr Au2 3.346(2) 7_556
Sr Au5 3.499(2) 6_566
Sr Zn4 3.579(2) 1_545
Sr Au4 3.579(2) 1_545
Au5 Zn1 2.609(2) .
Au5 Zn4 2.7403(11) 5_575
Au5 Au4 2.7403(11) 5_575
Au5 Au2 2.8409(11) 1_564
Au5 Au3 2.8431(11) 1_554
Au5 Au4 2.9190(9) .
Au5 Au2 2.9717(11) 6_565
Au5 Sr 3.219(2) 4
Au5 Sr 3.294(2) 5_565
Au5 Sr 3.316(2) 1_565
Au2 Au1 2.601(2) 4_546
Au2 Zn1 2.601(2) 4_546
Au2 Zn4 2.6970(8) 5_566
Au2 Au4 2.6970(8) 5_566
Au2 Au1 2.818(2) 6_566
Au2 Zn1 2.818(2) 6_566
Au2 Au3 2.8246(11) 7_557
Au2 Au5 2.8409(11) 1_546
Au2 Au5 2.9717(11) 6_566
Au2 Au2 3.0186(16) 7_557
Au2 Sr 3.225(2) 6_556
Au2 Sr 3.298(2) 1_556
Au3 Au1 2.613(2) 6_566
Au3 Zn1 2.613(2) 6_566
Au3 Au1 2.636(2) 1_556
Au3 Zn1 2.636(2) 1_556
Au3 Au1 2.800(2) 5_566
Au3 Zn1 2.800(2) 5_566
Au3 Au2 2.8246(11) 7_557
Au3 Au5 2.8431(11) 1_556
Au3 Au3 2.9425(16) 2_556
Au3 Au3 3.0120(16) 5_567
Au3 Sr 3.267(2) 6_566
Au3 Sr 3.278(2) 1_556
Zn1 Au2 2.601(2) 4_556
Zn1 Au3 2.613(2) 6_565
Zn1 Au3 2.636(2) 1_554
Zn1 Au4 2.688(2) .
Zn1 Au3 2.800(2) 5_566
Zn1 Au1 2.815(5) 2
Zn1 Zn1 2.815(5) 2
Zn1 Au2 2.818(2) 6_565
Zn1 Sr 3.645(3) 4
Au4 Au1 2.688(2) 2
Au4 Zn1 2.688(2) 2
Au4 Au2 2.6970(8) 5_566
Au4 Au2 2.6970(8) 6_565
Au4 Au5 2.7403(11) 6_576
Au4 Au5 2.7403(11) 5_575
Au4 Au5 2.9190(9) 2
Au4 Sr 3.579(2) 1_565
Au4 Sr 3.579(2) 2_565
